data_7212347
loop_
_publ_author_name
'Holczbauer, Tam\'as'
'F\'abi\'an, L\'aszl\'o'
'Csom\'os, P\'eter'
'Fodor, Lajos'
'K\'alm\'an, Alajos'

_publ_section_title
;
 Annular desmotropy of three pairs of seven-membered heterocycles
 confirmed by X-ray crystallography
;
_journal_issue 6
_journal_name_full CrystEngComm
_journal_page_first 1712
_journal_paper_doi 10.1039/b925635k
_journal_volume 12
_journal_year 2010
_chemical_formula_moiety 'C19 H19 N O2 S'
_chemical_formula_sum 'C19 H19 N O2 S'
_chemical_formula_weight 325.41
_chemical_name_common
;(R*)-3-Ethoxycarbonyl-2-(4-chlorophenyl)-3,5-dihydro-4,1-
benzothiazepine
;
_chemical_name_systematic
;
(R*)-3-Ethoxycarbonyl-2-(4-chlorophenyl)-3,5-dihydro-4,1-benzothiazepine
;
_space_group_IT_number 14
_symmetry_cell_setting monoclinic
_symmetry_space_group_name_Hall '-P 2yn'
_symmetry_space_group_name_H-M 'P 1 21/n 1'
_atom_sites_solution_hydrogens geom
_atom_sites_solution_primary direct
_atom_sites_solution_secondary difmap
_audit_creation_method SHELXL-97
_cell_angle_alpha 90.00
_cell_angle_beta 109.082(2)
_cell_angle_gamma 90.00
_cell_formula_units_Z 4
_cell_length_a 12.9550(4)
_cell_length_b 7.1696(2)
_cell_length_c 18.6157(8)
_cell_measurement_temperature 100(2)
_cell_measurement_theta_max 26.35
_cell_measurement_theta_min 2.32
_cell_volume 1634.06(10)
_computing_structure_refinement 'SHELXL-97 (Sheldrick, 1997)'
_computing_structure_solution 'SHELXS-97 (Sheldrick, 1990)'
_diffrn_ambient_temperature 100(2)
_diffrn_measured_fraction_theta_full 0.999
_diffrn_measured_fraction_theta_max 0.999
_diffrn_radiation_monochromator graphite
_diffrn_radiation_source 'fine-focus sealed tube'
_diffrn_radiation_type MoK\a
_diffrn_radiation_wavelength 0.71070
_diffrn_reflns_av_R_equivalents 0.0795
_diffrn_reflns_av_sigmaI/netI 0.0342
_diffrn_reflns_limit_h_max 16
_diffrn_reflns_limit_h_min -16
_diffrn_reflns_limit_k_max 8
_diffrn_reflns_limit_k_min -8
_diffrn_reflns_limit_l_max 23
_diffrn_reflns_limit_l_min -23
_diffrn_reflns_number 32297
_diffrn_reflns_theta_full 26.35
_diffrn_reflns_theta_max 26.35
_diffrn_reflns_theta_min 2.32
_exptl_absorpt_coefficient_mu 0.207
_exptl_absorpt_correction_T_max 0.982
_exptl_absorpt_correction_T_min 0.831
_exptl_absorpt_correction_type empirical
_exptl_crystal_colour clolorless
_exptl_crystal_density_diffrn 1.323
_exptl_crystal_density_method 'not measured'
_exptl_crystal_description block
_exptl_crystal_F_000 688
_exptl_crystal_size_max 0.25
_exptl_crystal_size_mid 0.15
_exptl_crystal_size_min 0.10
_refine_diff_density_max 0.273
_refine_diff_density_min -0.381
_refine_diff_density_rms 0.050
_refine_ls_extinction_method none
_refine_ls_goodness_of_fit_ref 1.045
_refine_ls_hydrogen_treatment constr
_refine_ls_matrix_type full
_refine_ls_number_parameters 222
_refine_ls_number_reflns 3324
_refine_ls_number_restraints 3
_refine_ls_restrained_S_all 1.058
_refine_ls_R_factor_all 0.0634
_refine_ls_R_factor_gt 0.0444
_refine_ls_shift/su_max 0.001
_refine_ls_shift/su_mean 0.000
_refine_ls_structure_factor_coef Fsqd
_refine_ls_weighting_details 'calc w=1/[\s^2^(Fo^2^)+(0.0142P)^2^+1.8579P] where P=(Fo^2^+2Fc^2^)/3'
_refine_ls_weighting_scheme calc
_refine_ls_wR_factor_gt 0.0848
_refine_ls_wR_factor_ref 0.0919
_reflns_number_gt 2637
_reflns_number_total 3324
_reflns_threshold_expression >2sigma(I)
_cod_data_source_file b925635k.txt
_cod_data_source_block cs170f
_cod_original_sg_symbol_H-M 'P 21/n'
_cod_database_code 7212347

loop_
_symmetry_equiv_pos_as_xyz
'x, y, z'
'-x+1/2, y+1/2, -z+1/2'
'-x, -y, -z'
'x-1/2, -y-1/2, z-1/2'

loop_
_atom_site_label
_atom_site_type_symbol
_atom_site_fract_x
_atom_site_fract_y
_atom_site_fract_z
_atom_site_U_iso_or_equiv
_atom_site_adp_type
_atom_site_occupancy
_atom_site_symmetry_multiplicity
_atom_site_calc_flag
_atom_site_refinement_flags
_atom_site_disorder_assembly
_atom_site_disorder_group
C5 C 1.08928(18) 0.2471(3) 0.29580(12) 0.0300(5) Uani 1 1 d . . .
H5A H 1.1114 0.3480 0.2676 0.036 Uiso 1 1 calc R . .
H5B H 1.1432 0.2436 0.3477 0.036 Uiso 1 1 calc R . .
S4 S 0.95534(5) 0.30435(8) 0.30272(3) 0.03021(15) Uani 1 1 d . . .
C3 C 0.87358(16) 0.2264(3) 0.20792(11) 0.0225(4) Uani 1 1 d . . .
H3 H 0.8774 0.0871 0.2080 0.027 Uiso 1 1 calc R . .
C2 C 0.92018(15) 0.2955(3) 0.14710(11) 0.0203(4) Uani 1 1 d . . .
N1 N 0.99837(13) 0.2094(2) 0.13311(9) 0.0223(4) Uani 1 1 d . . .
C9A C 1.04849(15) 0.0527(3) 0.17750(11) 0.0210(4) Uani 1 1 d . . .
C9 C 1.06150(16) -0.1109(3) 0.14037(12) 0.0248(5) Uani 1 1 d . . .
H9 H 1.0330 -0.1177 0.0865 0.030 Uiso 1 1 calc R . .
C8 C 1.11560(16) -0.2628(3) 0.18157(13) 0.0284(5) Uani 1 1 d . . .
H8 H 1.1229 -0.3741 0.1560 0.034 Uiso 1 1 calc R . .
C7 C 1.15926(17) -0.2527(3) 0.26026(13) 0.0302(5) Uani 1 1 d . . .
H7 H 1.1969 -0.3566 0.2886 0.036 Uiso 1 1 calc R . .
C6 C 1.14766(17) -0.0896(3) 0.29750(13) 0.0283(5) Uani 1 1 d . . .
H6 H 1.1772 -0.0835 0.3514 0.034 Uiso 1 1 calc R . .
C5A C 1.09355(16) 0.0644(3) 0.25713(12) 0.0237(4) Uani 1 1 d . . .
C10 C 0.75555(17) 0.2783(3) 0.19574(12) 0.0262(5) Uani 1 1 d D A .
O1 O 0.69211(11) 0.2275(2) 0.12624(9) 0.0297(4) Uani 1 1 d D . .
O2 O 0.72317(13) 0.3530(2) 0.24246(9) 0.0357(4) Uani 1 1 d . . .
C11 C 0.5771(2) 0.2827(6) 0.1017(3) 0.0333(10) Uani 0.833(12) 1 d PD A 1
H11A H 0.5702 0.4124 0.1178 0.040 Uiso 0.833(12) 1 calc PR A 1
H11B H 0.5357 0.1998 0.1249 0.040 Uiso 0.833(12) 1 calc PR A 1
C12 C 0.5322(3) 0.2685(6) 0.0166(3) 0.0465(13) Uani 0.833(12) 1 d PD A 1
H12A H 0.5723 0.3536 -0.0060 0.070 Uiso 0.833(12) 1 calc PR A 1
H12B H 0.4547 0.3023 -0.0008 0.070 Uiso 0.833(12) 1 calc PR A 1
H12C H 0.5405 0.1403 0.0010 0.070 Uiso 0.833(12) 1 calc PR A 1
C11B C 0.5781(11) 0.297(4) 0.1257(11) 0.040(7) Uiso 0.167(12) 1 d PD A 2
H11C H 0.5561 0.2444 0.1676 0.048 Uiso 0.167(12) 1 calc PR A 2
H11D H 0.5726 0.4351 0.1255 0.048 Uiso 0.167(12) 1 calc PR A 2
C12B C 0.5193(14) 0.214(3) 0.0520(12) 0.040(5) Uiso 0.167(12) 1 d PD A 2
H12D H 0.5218 0.0782 0.0565 0.060 Uiso 0.167(12) 1 calc PR A 2
H12E H 0.5536 0.2532 0.0146 0.060 Uiso 0.167(12) 1 calc PR A 2
H12F H 0.4431 0.2563 0.0355 0.060 Uiso 0.167(12) 1 calc PR A 2
C13 C 0.87522(15) 0.4660(3) 0.10224(11) 0.0203(4) Uani 1 1 d . . .
C14 C 0.82570(16) 0.6084(3) 0.13036(11) 0.0221(4) Uani 1 1 d . . .
H14 H 0.8197 0.5971 0.1797 0.026 Uiso 1 1 calc R . .
C15 C 0.78503(16) 0.7662(3) 0.08730(11) 0.0229(4) Uani 1 1 d . . .
H15 H 0.7500 0.8599 0.1070 0.027 Uiso 1 1 calc R . .
C16 C 0.79488(15) 0.7892(3) 0.01537(11) 0.0228(4) Uani 1 1 d . . .
C17 C 0.84663(16) 0.6483(3) -0.01208(11) 0.0232(4) Uani 1 1 d . . .
H17 H 0.8555 0.6626 -0.0605 0.028 Uiso 1 1 calc R . .
C18 C 0.88524(15) 0.4887(3) 0.02980(11) 0.0217(4) Uani 1 1 d . . .
H18 H 0.9187 0.3937 0.0095 0.026 Uiso 1 1 calc R . .
C19 C 0.75163(18) 0.9613(3) -0.03119(13) 0.0313(5) Uani 1 1 d . . .
H19A H 0.6750 0.9418 -0.0619 0.047 Uiso 1 1 calc R . .
H19B H 0.7947 0.9862 -0.0647 0.047 Uiso 1 1 calc R . .
H19C H 0.7571 1.0680 0.0028 0.047 Uiso 1 1 calc R . .

loop_
_atom_site_aniso_label
_atom_site_aniso_U_11
_atom_site_aniso_U_22
_atom_site_aniso_U_33
_atom_site_aniso_U_23
_atom_site_aniso_U_13
_atom_site_aniso_U_12
C5 0.0325(12) 0.0244(11) 0.0285(11) -0.0022(9) 0.0034(9) -0.0024(9)
S4 0.0414(3) 0.0280(3) 0.0222(3) -0.0018(2) 0.0117(2) 0.0030(2)
C3 0.0274(11) 0.0215(10) 0.0217(10) 0.0008(8) 0.0122(8) 0.0014(9)
C2 0.0201(10) 0.0225(10) 0.0186(9) -0.0017(8) 0.0067(7) -0.0018(8)
N1 0.0198(8) 0.0237(9) 0.0239(9) 0.0010(7) 0.0079(7) 0.0008(7)
C9A 0.0152(9) 0.0224(10) 0.0263(11) 0.0030(9) 0.0080(8) -0.0010(8)
C9 0.0179(10) 0.0292(11) 0.0279(11) -0.0033(9) 0.0082(8) -0.0002(9)
C8 0.0219(10) 0.0231(11) 0.0406(13) -0.0041(10) 0.0109(9) -0.0001(9)
C7 0.0234(11) 0.0229(11) 0.0428(13) 0.0077(10) 0.0086(9) 0.0016(9)
C6 0.0232(11) 0.0302(12) 0.0279(11) 0.0050(10) 0.0034(9) -0.0031(9)
C5A 0.0202(10) 0.0224(10) 0.0271(11) 0.0004(9) 0.0056(8) -0.0026(8)
C10 0.0318(11) 0.0198(10) 0.0340(12) 0.0097(9) 0.0203(10) 0.0032(9)
O1 0.0205(7) 0.0298(8) 0.0409(9) 0.0040(7) 0.0129(6) 0.0031(6)
O2 0.0470(10) 0.0328(9) 0.0411(9) 0.0085(7) 0.0332(8) 0.0113(8)
C11 0.0189(16) 0.038(2) 0.048(3) 0.008(2) 0.0179(15) 0.0061(12)
C12 0.0304(17) 0.051(2) 0.049(3) -0.0005(19) 0.0003(15) 0.0035(15)
C13 0.0175(9) 0.0228(11) 0.0214(10) 0.0005(8) 0.0074(8) -0.0009(8)
C14 0.0219(10) 0.0244(11) 0.0220(10) 0.0004(9) 0.0101(8) -0.0004(8)
C15 0.0219(10) 0.0218(10) 0.0266(10) 0.0006(9) 0.0100(8) 0.0009(8)
C16 0.0182(10) 0.0259(11) 0.0228(10) 0.0026(9) 0.0046(8) -0.0028(8)
C17 0.0201(10) 0.0311(12) 0.0187(10) 0.0012(9) 0.0066(8) -0.0032(9)
C18 0.0189(10) 0.0253(11) 0.0223(10) -0.0024(9) 0.0085(8) -0.0012(8)
C19 0.0301(12) 0.0327(13) 0.0320(12) 0.0087(10) 0.0112(10) 0.0045(10)

loop_
_atom_type_symbol
_atom_type_description
_atom_type_scat_dispersion_real
_atom_type_scat_dispersion_imag
_atom_type_scat_source
C C 0.0033 0.0016 'International Tables Vol C Tables 4.2.6.8 and 6.1.1.4'
H H 0.0000 0.0000 'International Tables Vol C Tables 4.2.6.8 and 6.1.1.4'
N N 0.0061 0.0033 'International Tables Vol C Tables 4.2.6.8 and 6.1.1.4'
O O 0.0106 0.0060 'International Tables Vol C Tables 4.2.6.8 and 6.1.1.4'
S S 0.1246 0.1234 'International Tables Vol C Tables 4.2.6.8 and 6.1.1.4'

loop_
_geom_angle_atom_site_label_1
_geom_angle_atom_site_label_2
_geom_angle_atom_site_label_3
_geom_angle
C5A C5 S4 114.41(15)
C5A C5 H5A 108.7
S4 C5 H5A 108.7
C5A C5 H5B 108.7
S4 C5 H5B 108.7
H5A C5 H5B 107.6
C3 S4 C5 97.33(9)
C10 C3 C2 115.63(16)
C10 C3 S4 107.93(14)
C2 C3 S4 111.86(14)
C10 C3 H3 107.0
C2 C3 H3 107.0
S4 C3 H3 107.0
N1 C2 C13 118.13(17)
N1 C2 C3 121.55(18)
C13 C2 C3 120.32(16)
C2 N1 C9A 120.24(17)
C9 C9A C5A 119.66(19)
C9 C9A N1 118.80(18)
C5A C9A N1 121.29(18)
C8 C9 C9A 120.5(2)
C8 C9 H9 119.8
C9A C9 H9 119.8
C9 C8 C7 120.1(2)
C9 C8 H8 119.9
C7 C8 H8 119.9
C8 C7 C6 119.7(2)
C8 C7 H7 120.1
C6 C7 H7 120.1
C5A C6 C7 121.0(2)
C5A C6 H6 119.5
C7 C6 H6 119.5
C6 C5A C9A 118.98(19)
C6 C5A C5 121.61(19)
C9A C5A C5 119.25(18)
O2 C10 O1 124.7(2)
O2 C10 C3 124.9(2)
O1 C10 C3 110.41(17)
C10 O1 C11 118.0(2)
C10 O1 C11B 101.6(7)
C11 O1 C11B 17.0(7)
O1 C11 C12 108.3(3)
O1 C11 H11A 110.0
C12 C11 H11A 110.0
O1 C11 H11B 110.0
C12 C11 H11B 110.0
H11A C11 H11B 108.4
C12B C11B O1 94.4(12)
C12B C11B H11C 112.8
O1 C11B H11C 112.8
C12B C11B H11D 112.8
O1 C11B H11D 112.8
H11C C11B H11D 110.3
C11B C12B H12D 109.5
C11B C12B H12E 109.5
H12D C12B H12E 109.5
C11B C12B H12F 109.5
H12D C12B H12F 109.5
H12E C12B H12F 109.5
C14 C13 C18 118.25(18)
C14 C13 C2 122.29(17)
C18 C13 C2 119.43(17)
C15 C14 C13 120.94(19)
C15 C14 H14 119.5
C13 C14 H14 119.5
C14 C15 C16 120.95(19)
C14 C15 H15 119.5
C16 C15 H15 119.5
C15 C16 C17 118.06(19)
C15 C16 C19 121.01(19)
C17 C16 C19 120.93(18)
C18 C17 C16 121.33(18)
C18 C17 H17 119.3
C16 C17 H17 119.3
C17 C18 C13 120.43(19)
C17 C18 H18 119.8
C13 C18 H18 119.8
C16 C19 H19A 109.5
C16 C19 H19B 109.5
H19A C19 H19B 109.5
C16 C19 H19C 109.5
H19A C19 H19C 109.5
H19B C19 H19C 109.5

loop_
_geom_bond_atom_site_label_1
_geom_bond_atom_site_label_2
_geom_bond_distance
C5 C5A 1.505(3)
C5 S4 1.828(2)
C5 H5A 0.9900
C5 H5B 0.9900
S4 C3 1.824(2)
C3 C10 1.517(3)
C3 C2 1.529(3)
C3 H3 1.0000
C2 N1 1.284(2)
C2 C13 1.488(3)
N1 C9A 1.420(3)
C9A C9 1.399(3)
C9A C5A 1.407(3)
C9 C8 1.383(3)
C9 H9 0.9500
C8 C7 1.389(3)
C8 H8 0.9500
C7 C6 1.392(3)
C7 H7 0.9500
C6 C5A 1.390(3)
C6 H6 0.9500
C10 O2 1.207(2)
C10 O1 1.337(3)
O1 C11 1.463(3)
O1 C11B 1.557(14)
C11 C12 1.502(5)
C11 H11A 0.9900
C11 H11B 0.9900
C12 H12A 0.9800
C12 H12B 0.9800
C12 H12C 0.9800
C11B C12B 1.460(16)
C11B H11C 0.9900
C11B H11D 0.9900
C12B H12D 0.9800
C12B H12E 0.9800
C12B H12F 0.9800
C13 C14 1.395(3)
C13 C18 1.406(3)
C14 C15 1.387(3)
C14 H14 0.9500
C15 C16 1.396(3)
C15 H15 0.9500
C16 C17 1.398(3)
C16 C19 1.507(3)
C17 C18 1.383(3)
C17 H17 0.9500
C18 H18 0.9500
C19 H19A 0.9800
C19 H19B 0.9800
C19 H19C 0.9800

loop_
_geom_torsion_atom_site_label_1
_geom_torsion_atom_site_label_2
_geom_torsion_atom_site_label_3
_geom_torsion_atom_site_label_4
_geom_torsion
C5A C5 S4 C3 -40.98(17)
C5 S4 C3 C10 -174.20(14)
C5 S4 C3 C2 -45.91(16)
C10 C3 C2 N1 -153.06(19)
S4 C3 C2 N1 82.9(2)
C10 C3 C2 C13 26.9(3)
S4 C3 C2 C13 -97.20(18)
C13 C2 N1 C9A 176.14(17)
C3 C2 N1 C9A -3.9(3)
C2 N1 C9A C9 130.5(2)
C2 N1 C9A C5A -55.2(3)
C5A C9A C9 C8 1.8(3)
N1 C9A C9 C8 176.24(17)
C9A C9 C8 C7 -1.2(3)
C9 C8 C7 C6 0.5(3)
C8 C7 C6 C5A -0.4(3)
C7 C6 C5A C9A 1.1(3)
C7 C6 C5A C5 -174.30(19)
C9 C9A C5A C6 -1.8(3)
N1 C9A C5A C6 -176.03(18)
C9 C9A C5A C5 173.72(18)
N1 C9A C5A C5 -0.5(3)
S4 C5 C5A C6 -108.5(2)
S4 C5 C5A C9A 76.1(2)
C2 C3 C10 O2 -128.1(2)
S4 C3 C10 O2 -2.0(3)
C2 C3 C10 O1 52.6(2)
S4 C3 C10 O1 178.75(13)
O2 C10 O1 C11 6.6(3)
C3 C10 O1 C11 -174.1(2)
O2 C10 O1 C11B 2.2(12)
C3 C10 O1 C11B -178.6(11)
C10 O1 C11 C12 161.6(3)
C11B O1 C11 C12 177(4)
C10 O1 C11B C12B -174.1(13)
C11 O1 C11B C12B 20(3)
N1 C2 C13 C14 -153.34(19)
C3 C2 C13 C14 26.7(3)
N1 C2 C13 C18 24.8(3)
C3 C2 C13 C18 -155.15(18)
C18 C13 C14 C15 1.5(3)
C2 C13 C14 C15 179.68(18)
C13 C14 C15 C16 -1.6(3)
C14 C15 C16 C17 0.2(3)
C14 C15 C16 C19 -179.44(19)
C15 C16 C17 C18 1.3(3)
C19 C16 C17 C18 -179.10(19)
C16 C17 C18 C13 -1.3(3)
C14 C13 C18 C17 -0.1(3)
C2 C13 C18 C17 -178.28(18)
